data_2226254
loop_
_publ_author_name
'Yang, Cheng-Hsien'
'Peng, Ya-Liu'
'Wang, Mei-Hua'
'Shih, Kuo-Chen'
'Hsueh, Mao-Lin'

_publ_section_title
;
 Dichlorido{(<i>E</i>)-2,4,6-trimethyl-<i>N</i>-[phenyl(2-pyridyl)methylidene]aniline-\k^2^<i>N</i>,<i>N</i>'}palladium(II)
;
_journal_coeditor_code PK2244
_journal_issue 6
_journal_name_full 'Acta Crystallographica Section E'
_journal_page_first m633
_journal_paper_doi 10.1107/S1600536810016466
_journal_volume 66
_journal_year 2010
_chemical_formula_iupac '[Pd Cl2 (C21 H20 N2)]'
_chemical_formula_moiety 'C21 H20 Cl2 N2 Pd'
_chemical_formula_sum 'C21 H20 Cl2 N2 Pd'
_chemical_formula_weight 477.69
_chemical_name_systematic
;
Dichlorido{(<i>E</i>)-2,4,6-trimethyl-<i>N</i>-[phenyl(2-
pyridyl)methylidene]aniline-\k^2^<i>N</i>,<i>N'</i>}palladium(II)
;
_space_group_IT_number 19
_symmetry_cell_setting orthorhombic
_symmetry_space_group_name_Hall 'P 2ac 2ab'
_symmetry_space_group_name_H-M 'P 21 21 21'
_atom_sites_solution_hydrogens geom
_atom_sites_solution_primary direct
_atom_sites_solution_secondary difmap
_audit_creation_method SHELXL-97
_cell_angle_alpha 90.00
_cell_angle_beta 90.00
_cell_angle_gamma 90.00
_cell_formula_units_Z 4
_cell_length_a 7.4807(6)
_cell_length_b 15.1483(13)
_cell_length_c 17.7147(15)
_cell_measurement_reflns_used 4812
_cell_measurement_temperature 298(2)
_cell_measurement_theta_max 2.60
_cell_measurement_theta_min 2.92
_cell_volume 2007.4(3)
_computing_cell_refinement 'SAINT (Bruker, 2007)'
_computing_data_collection 'SMART (Bruker, 2007)'
_computing_data_reduction 'SAINT (Bruker, 2007)'
_computing_molecular_graphics 'SHELXTL (Sheldrick, 2008)'
_computing_publication_material 'SHELXTL (Sheldrick, 2008)'
_computing_structure_refinement 'SHELXL97 (Sheldrick, 2008)'
_computing_structure_solution 'SHELXS97 (Sheldrick, 2008)'
_diffrn_ambient_temperature 298(2)
_diffrn_measured_fraction_theta_full 0.996
_diffrn_measured_fraction_theta_max 0.996
_diffrn_measurement_device_type 'Bruker SMART 1000 CCD'
_diffrn_measurement_method '\f and \w scans'
_diffrn_radiation_monochromator graphite
_diffrn_radiation_source 'fine-focus sealed tube'
_diffrn_radiation_type MoK\a
_diffrn_radiation_wavelength 0.71073
_diffrn_reflns_av_R_equivalents 0.0242
_diffrn_reflns_av_sigmaI/netI 0.0199
_diffrn_reflns_limit_h_max 9
_diffrn_reflns_limit_h_min -7
_diffrn_reflns_limit_k_max 18
_diffrn_reflns_limit_k_min -16
_diffrn_reflns_limit_l_max 15
_diffrn_reflns_limit_l_min -21
_diffrn_reflns_number 11233
_diffrn_reflns_theta_full 26.08
_diffrn_reflns_theta_max 26.08
_diffrn_reflns_theta_min 2.66
_diffrn_standards_number 0
_exptl_absorpt_coefficient_mu 1.197
_exptl_absorpt_correction_T_max 1.000
_exptl_absorpt_correction_T_min 0.738
_exptl_absorpt_correction_type multi-scan
_exptl_absorpt_process_details '(SADABS; Sheldrick, 1996)'
_exptl_crystal_colour yellow
_exptl_crystal_density_diffrn 1.581
_exptl_crystal_density_method 'not measured'
_exptl_crystal_description parallelpiped
_exptl_crystal_F_000 960
_exptl_crystal_size_max 0.35
_exptl_crystal_size_mid 0.33
_exptl_crystal_size_min 0.22
_refine_diff_density_max 0.199
_refine_diff_density_min -0.518
_refine_ls_abs_structure_details 'Flack (1983), 1670 Friedel pairs'
_refine_ls_abs_structure_Flack 0.02(2)
_refine_ls_extinction_method none
_refine_ls_goodness_of_fit_ref 1.012
_refine_ls_hydrogen_treatment constr
_refine_ls_matrix_type full
_refine_ls_number_parameters 238
_refine_ls_number_reflns 3956
_refine_ls_number_restraints 0
_refine_ls_restrained_S_all 1.012
_refine_ls_R_factor_all 0.0192
_refine_ls_R_factor_gt 0.0187
_refine_ls_shift/su_max 0.002
_refine_ls_shift/su_mean 0.000
_refine_ls_structure_factor_coef Fsqd
_refine_ls_weighting_details 'calc w=1/[\s^2^(Fo^2^)+(0.0400P)^2^] where P=(Fo^2^+2Fc^2^)/3'
_refine_ls_weighting_scheme calc
_refine_ls_wR_factor_gt 0.0516
_refine_ls_wR_factor_ref 0.0519
_reflns_number_gt 3871
_reflns_number_total 3956
_reflns_threshold_expression I>2\s(I)
_cod_data_source_file pk2244.cif
_cod_data_source_block I
_cod_depositor_comments
;
The following automatic conversions were performed:
'_symmetry_cell_setting' value 'Orthorhombic' changed to 'orthorhombic'
according to '/home/saulius/struct/CIF-dictionaries/cif_core.dic'
dictionary named 'cif_core.dic' version 2.4.1 from 2010-06-29.

Automatic conversion script
Id: cif_fix_enum 1527 2010-12-29 10:47:43Z saulius 
;
_cod_database_code 2226254
_cod_database_fobs_code 2226254

loop_
_symmetry_equiv_pos_as_xyz
'x, y, z'
'-x+1/2, -y, z+1/2'
'-x, y+1/2, -z+1/2'
'x+1/2, -y+1/2, -z'

loop_
_atom_site_type_symbol
_atom_site_label
_atom_site_fract_x
_atom_site_fract_y
_atom_site_fract_z
_atom_site_U_iso_or_equiv
_atom_site_adp_type
_atom_site_calc_flag
_atom_site_refinement_flags
_atom_site_occupancy
_atom_site_disorder_assembly
_atom_site_disorder_group
Pd Pd1 0.262038(18) 0.612368(9) 0.476057(8) 0.02890(6) Uani d . 1 . .
Cl Cl1 0.41648(8) 0.68412(4) 0.56891(3) 0.04639(14) Uani d . 1 . .
Cl Cl2 0.19993(9) 0.49999(4) 0.55734(3) 0.04722(15) Uani d . 1 . .
N N1 0.3065(2) 0.70552(11) 0.39625(10) 0.0321(4) Uani d . 1 . .
N N2 0.1064(2) 0.56451(11) 0.39132(10) 0.0308(3) Uani d . 1 . .
C C1 0.4227(3) 0.77241(15) 0.39906(14) 0.0424(5) Uani d . 1 . .
H H1A 0.4974 0.7776 0.4408 0.051 Uiso calc R 1 . .
C C2 0.4354(4) 0.83417(17) 0.34181(16) 0.0527(6) Uani d . 1 . .
H H2A 0.5191 0.8794 0.3446 0.063 Uiso calc R 1 . .
C C3 0.3231(4) 0.82774(16) 0.28102(14) 0.0498(6) Uani d . 1 . .
H H3A 0.3274 0.8696 0.2426 0.060 Uiso calc R 1 . .
C C4 0.2022(3) 0.75775(15) 0.27725(13) 0.0418(5) Uani d . 1 . .
H H4A 0.1258 0.7518 0.2362 0.050 Uiso calc R 1 . .
C C5 0.1982(3) 0.69758(13) 0.33577(11) 0.0314(4) Uani d . 1 . .
C C6 0.0837(3) 0.61804(13) 0.33544(11) 0.0302(4) Uani d . 1 . .
C C7 -0.0452(3) 0.60379(14) 0.27275(12) 0.0344(4) Uani d . 1 . .
C C8 -0.2010(4) 0.65290(18) 0.27039(14) 0.0493(6) Uani d . 1 . .
H H8A -0.2234 0.6950 0.3074 0.059 Uiso calc R 1 . .
C C9 -0.3241(4) 0.6395(2) 0.21285(17) 0.0622(8) Uani d . 1 . .
H H9A -0.4306 0.6712 0.2123 0.075 Uiso calc R 1 . .
C C10 -0.2883(4) 0.5791(2) 0.15659(15) 0.0594(7) Uani d . 1 . .
H H10A -0.3704 0.5701 0.1179 0.071 Uiso calc R 1 . .
C C11 -0.1303(5) 0.5321(2) 0.15769(16) 0.0674(8) Uani d . 1 . .
H H11A -0.1052 0.4924 0.1191 0.081 Uiso calc R 1 . .
C C12 -0.0104(4) 0.54350(19) 0.21532(15) 0.0526(7) Uani d . 1 . .
H H12A 0.0948 0.5108 0.2161 0.063 Uiso calc R 1 . .
C C13 0.0126(3) 0.48204(13) 0.39711(12) 0.0316(4) Uani d . 1 . .
C C14 -0.1580(3) 0.48020(14) 0.42893(12) 0.0364(5) Uani d . 1 . .
C C15 -0.2372(3) 0.39752(15) 0.43887(13) 0.0451(5) Uani d . 1 . .
H H15A -0.3513 0.3946 0.4596 0.054 Uiso calc R 1 . .
C C16 -0.1526(4) 0.32013(15) 0.41912(13) 0.0513(7) Uani d . 1 . .
C C17 0.0171(4) 0.32429(15) 0.38896(14) 0.0469(6) Uani d . 1 . .
H H17A 0.0757 0.2723 0.3761 0.056 Uiso calc R 1 . .
C C18 0.1027(3) 0.40533(14) 0.37726(13) 0.0392(5) Uani d . 1 . .
C C19 -0.2509(4) 0.56211(18) 0.45550(16) 0.0563(6) Uani d . 1 . .
H H19A -0.3451 0.5464 0.4897 0.084 Uiso calc R 1 . .
H H19B -0.3004 0.5928 0.4129 0.084 Uiso calc R 1 . .
H H19C -0.1667 0.5997 0.4808 0.084 Uiso calc R 1 . .
C C20 -0.2428(7) 0.23101(19) 0.43118(19) 0.0839(11) Uani d . 1 . .
H H20A -0.3672 0.2399 0.4421 0.126 Uiso calc R 1 . .
H H20B -0.1871 0.2011 0.4727 0.126 Uiso calc R 1 . .
H H20C -0.2310 0.1959 0.3863 0.126 Uiso calc R 1 . .
C C21 0.2913(4) 0.40809(18) 0.34700(18) 0.0607(7) Uani d . 1 . .
H H21A 0.3515 0.4592 0.3664 0.091 Uiso calc R 1 . .
H H21B 0.2882 0.4109 0.2929 0.091 Uiso calc R 1 . .
H H21C 0.3541 0.3559 0.3625 0.091 Uiso calc R 1 . .

loop_
_atom_site_aniso_label
_atom_site_aniso_U_11
_atom_site_aniso_U_22
_atom_site_aniso_U_33
_atom_site_aniso_U_12
_atom_site_aniso_U_13
_atom_site_aniso_U_23
Pd1 0.02800(8) 0.02850(8) 0.03020(9) 0.00077(6) -0.00266(6) -0.00482(5)
Cl1 0.0497(3) 0.0470(3) 0.0424(3) -0.0033(2) -0.0130(3) -0.0131(2)
Cl2 0.0583(4) 0.0409(3) 0.0424(3) -0.0035(2) -0.0076(3) 0.0079(2)
N1 0.0311(9) 0.0286(8) 0.0366(9) -0.0025(7) 0.0017(7) -0.0065(7)
N2 0.0283(8) 0.0309(8) 0.0331(9) -0.0014(7) 0.0009(7) -0.0058(7)
C1 0.0406(12) 0.0392(12) 0.0472(13) -0.0095(10) -0.0008(11) -0.0067(10)
C2 0.0574(16) 0.0424(13) 0.0583(15) -0.0211(12) 0.0032(13) -0.0013(12)
C3 0.0617(16) 0.0399(13) 0.0478(13) -0.0088(12) 0.0065(12) 0.0057(11)
C4 0.0473(14) 0.0419(12) 0.0360(11) -0.0059(10) -0.0007(10) 0.0045(9)
C5 0.0307(10) 0.0310(10) 0.0325(10) -0.0008(8) 0.0022(8) -0.0056(8)
C6 0.0313(10) 0.0280(9) 0.0313(10) 0.0004(9) 0.0013(8) -0.0044(8)
C7 0.0379(11) 0.0348(10) 0.0306(10) -0.0073(9) -0.0021(8) -0.0017(8)
C8 0.0466(15) 0.0562(14) 0.0450(13) 0.0096(12) -0.0083(11) -0.0094(11)
C9 0.0431(14) 0.079(2) 0.0646(18) 0.0041(13) -0.0127(13) 0.0015(15)
C10 0.0598(18) 0.0728(18) 0.0457(14) -0.0164(14) -0.0216(13) -0.0035(13)
C11 0.076(2) 0.082(2) 0.0443(15) -0.0021(17) -0.0119(15) -0.0287(15)
C12 0.0534(15) 0.0607(16) 0.0439(14) 0.0069(12) -0.0049(11) -0.0176(12)
C13 0.0360(11) 0.0277(10) 0.0309(10) -0.0030(8) -0.0043(8) -0.0030(8)
C14 0.0372(11) 0.0379(11) 0.0342(11) -0.0042(9) -0.0007(9) -0.0016(9)
C15 0.0440(12) 0.0521(13) 0.0392(11) -0.0149(12) -0.0013(10) 0.0018(9)
C16 0.081(2) 0.0354(12) 0.0378(12) -0.0186(12) -0.0085(12) 0.0033(10)
C17 0.0682(17) 0.0292(11) 0.0433(13) -0.0007(11) -0.0094(12) -0.0043(10)
C18 0.0442(12) 0.0351(11) 0.0383(12) 0.0021(9) -0.0060(9) -0.0054(9)
C19 0.0447(13) 0.0544(14) 0.0696(15) 0.0053(12) 0.0157(13) -0.0040(12)
C20 0.130(3) 0.0479(15) 0.0738(19) -0.040(2) 0.011(3) 0.0052(14)
C21 0.0497(15) 0.0511(15) 0.0814(19) 0.0127(12) 0.0105(14) -0.0107(14)

loop_
_atom_type_symbol
_atom_type_description
_atom_type_scat_dispersion_real
_atom_type_scat_dispersion_imag
_atom_type_scat_source
C C 0.0033 0.0016 'International Tables Vol C Tables 4.2.6.8 and 6.1.1.4'
H H 0.0000 0.0000 'International Tables Vol C Tables 4.2.6.8 and 6.1.1.4'
N N 0.0061 0.0033 'International Tables Vol C Tables 4.2.6.8 and 6.1.1.4'
Cl Cl 0.1484 0.1585 'International Tables Vol C Tables 4.2.6.8 and 6.1.1.4'
Pd Pd -0.9988 1.0072 'International Tables Vol C Tables 4.2.6.8 and 6.1.1.4'

loop_
_geom_angle_atom_site_label_1
_geom_angle_atom_site_label_2
_geom_angle_atom_site_label_3
_geom_angle_site_symmetry_1
_geom_angle_site_symmetry_3
_geom_angle
_geom_angle_publ_flag
N1 Pd1 N2 . . 80.04(7) ?
N1 Pd1 Cl2 . . 174.72(5) ?
N2 Pd1 Cl2 . . 94.79(5) ?
N1 Pd1 Cl1 . . 95.05(5) ?
N2 Pd1 Cl1 . . 172.09(5) ?
Cl2 Pd1 Cl1 . . 90.21(2) ?
C1 N1 C5 . . 119.2(2) ?
C1 N1 Pd1 . . 127.55(16) ?
C5 N1 Pd1 . . 113.20(13) ?
C6 N2 C13 . . 122.46(17) ?
C6 N2 Pd1 . . 114.68(13) ?
C13 N2 Pd1 . . 122.48(13) ?
N1 C1 C2 . . 122.0(2) ?
N1 C1 H1A . . 119.0 ?
C2 C1 H1A . . 119.0 ?
C3 C2 C1 . . 119.1(2) ?
C3 C2 H2A . . 120.5 ?
C1 C2 H2A . . 120.5 ?
C2 C3 C4 . . 119.3(2) ?
C2 C3 H3A . . 120.3 ?
C4 C3 H3A . . 120.3 ?
C5 C4 C3 . . 118.7(2) ?
C5 C4 H4A . . 120.7 ?
C3 C4 H4A . . 120.7 ?
N1 C5 C4 . . 121.65(19) ?
N1 C5 C6 . . 115.08(18) ?
C4 C5 C6 . . 123.19(19) ?
N2 C6 C5 . . 115.63(17) ?
N2 C6 C7 . . 124.55(18) ?
C5 C6 C7 . . 119.82(17) ?
C8 C7 C12 . . 119.2(2) ?
C8 C7 C6 . . 119.40(19) ?
C12 C7 C6 . . 121.3(2) ?
C7 C8 C9 . . 120.1(2) ?
C7 C8 H8A . . 119.9 ?
C9 C8 H8A . . 119.9 ?
C8 C9 C10 . . 119.9(3) ?
C8 C9 H9A . . 120.0 ?
C10 C9 H9A . . 120.0 ?
C11 C10 C9 . . 119.9(2) ?
C11 C10 H10A . . 120.0 ?
C9 C10 H10A . . 120.0 ?
C10 C11 C12 . . 120.4(3) ?
C10 C11 H11A . . 119.8 ?
C12 C11 H11A . . 119.8 ?
C11 C12 C7 . . 120.3(3) ?
C11 C12 H12A . . 119.8 ?
C7 C12 H12A . . 119.8 ?
C18 C13 C14 . . 122.0(2) ?
C18 C13 N2 . . 118.19(19) ?
C14 C13 N2 . . 119.53(18) ?
C15 C14 C13 . . 117.2(2) ?
C15 C14 C19 . . 120.4(2) ?
C13 C14 C19 . . 122.3(2) ?
C16 C15 C14 . . 122.4(2) ?
C16 C15 H15A . . 118.8 ?
C14 C15 H15A . . 118.8 ?
C15 C16 C17 . . 118.9(2) ?
C15 C16 C20 . . 121.0(3) ?
C17 C16 C20 . . 120.2(3) ?
C18 C17 C16 . . 121.3(2) ?
C18 C17 H17A . . 119.4 ?
C16 C17 H17A . . 119.4 ?
C13 C18 C17 . . 118.3(2) ?
C13 C18 C21 . . 121.4(2) ?
C17 C18 C21 . . 120.3(2) ?
C14 C19 H19A . . 109.5 ?
C14 C19 H19B . . 109.5 ?
H19A C19 H19B . . 109.5 ?
C14 C19 H19C . . 109.5 ?
H19A C19 H19C . . 109.5 ?
H19B C19 H19C . . 109.5 ?
C16 C20 H20A . . 109.5 ?
C16 C20 H20B . . 109.5 ?
H20A C20 H20B . . 109.5 ?
C16 C20 H20C . . 109.5 ?
H20A C20 H20C . . 109.5 ?
H20B C20 H20C . . 109.5 ?
C18 C21 H21A . . 109.5 ?
C18 C21 H21B . . 109.5 ?
H21A C21 H21B . . 109.5 ?
C18 C21 H21C . . 109.5 ?
H21A C21 H21C . . 109.5 ?
H21B C21 H21C . . 109.5 ?

loop_
_geom_bond_atom_site_label_1
_geom_bond_atom_site_label_2
_geom_bond_site_symmetry_2
_geom_bond_distance
_geom_bond_publ_flag
Pd1 N1 . 2.0250(18) ?
Pd1 N2 . 2.0334(17) ?
Pd1 Cl2 . 2.2776(6) ?
Pd1 Cl1 . 2.2851(5) ?
N1 C1 . 1.336(3) ?
N1 C5 . 1.348(3) ?
N2 C6 . 1.291(3) ?
N2 C13 . 1.436(3) ?
C1 C2 . 1.383(4) ?
C1 H1A . 0.9300 ?
C2 C3 . 1.369(4) ?
C2 H2A . 0.9300 ?
C3 C4 . 1.395(3) ?
C3 H3A . 0.9300 ?
C4 C5 . 1.381(3) ?
C4 H4A . 0.9300 ?
C5 C6 . 1.479(3) ?
C6 C7 . 1.486(3) ?
C7 C8 . 1.384(3) ?
C7 C12 . 1.392(3) ?
C8 C9 . 1.389(4) ?
C8 H8A . 0.9300 ?
C9 C10 . 1.379(4) ?
C9 H9A . 0.9300 ?
C10 C11 . 1.380(5) ?
C10 H10A . 0.9300 ?
C11 C12 . 1.370(4) ?
C11 H11A . 0.9300 ?
C12 H12A . 0.9300 ?
C13 C18 . 1.389(3) ?
C13 C14 . 1.396(3) ?
C14 C15 . 1.397(3) ?
C14 C19 . 1.498(3) ?
C15 C16 . 1.377(4) ?
C15 H15A . 0.9300 ?
C16 C17 . 1.378(4) ?
C16 C20 . 1.525(3) ?
C17 C18 . 1.400(3) ?
C17 H17A . 0.9300 ?
C18 C21 . 1.509(4) ?
C19 H19A . 0.9600 ?
C19 H19B . 0.9600 ?
C19 H19C . 0.9600 ?
C20 H20A . 0.9600 ?
C20 H20B . 0.9600 ?
C20 H20C . 0.9600 ?
C21 H21A . 0.9600 ?
C21 H21B . 0.9600 ?
C21 H21C . 0.9600 ?
